data_7717189
loop_
_publ_author_name
'Allen, Jamie'
'Sa&#xdf;mannshausen, J&#xf6;rg'
'Singh, Kuldip'
'Kilpatrick, Alexander F. R.'

_publ_section_title
;
 Helical dinuclear 3d metal complexes with bis(bidentate) [S,N] ligands:
 synthesis, structural and computational studies.
;
_journal_issue 43
_journal_name_full 'Dalton transactions (Cambridge, England : 2003)'
_journal_page_first 17608
_journal_page_last 17619
_journal_paper_doi 10.1039/d4dt02395a
_journal_volume 53
_journal_year 2024
_chemical_formula_moiety 'C46 H48 Co2 N4 S4, 3[C7H8]'
_chemical_formula_sum 'C67 H72 Co2 N4 S4'
_chemical_formula_weight 1179.38
_space_group_crystal_system monoclinic
_space_group_IT_number 15
_space_group_name_Hall '-C 2yc'
_space_group_name_H-M_alt 'C 1 2/c 1'
_atom_sites_solution_hydrogens geom
_atom_sites_solution_primary dual
_audit_creation_date 2022-06-28
_audit_creation_method
;
Olex2 1.3
(compiled 2020.11.12 svn.r5f609507 for OlexSys, GUI svn.r6403)
;
_audit_update_record
;
2024-02-01 deposited with the CCDC.	2024-10-08 downloaded from the CCDC.
;
_cell_angle_alpha 90
_cell_angle_beta 91.482(3)
_cell_angle_gamma 90
_cell_formula_units_Z 4
_cell_length_a 9.9936(6)
_cell_length_b 21.8180(12)
_cell_length_c 28.6124(15)
_cell_measurement_reflns_used 9822
_cell_measurement_temperature 150.0
_cell_measurement_theta_max 70.287
_cell_measurement_theta_min 4.053
_cell_volume 6236.6(6)
_computing_cell_refinement 'SAINT V8.40A (Bruker, 2019)'
_computing_data_reduction 'SAINT V8.40A (Bruker, 2019)'
_computing_molecular_graphics 'Olex2 1.3 (Dolomanov et al., 2009)'
_computing_publication_material 'Olex2 1.3 (Dolomanov et al., 2009)'
_computing_structure_refinement 'SHELXL 2018/3 (Sheldrick, 2015)'
_computing_structure_solution 'SHELXT 2018/2 (Sheldrick, 2018)'
_diffrn_ambient_temperature 150.0
_diffrn_measured_fraction_theta_full 0.998
_diffrn_measured_fraction_theta_max 0.995
_diffrn_measurement_device_type 'Bruker D8 Quest Photon III'
_diffrn_measurement_method '\f and \w scans'
_diffrn_radiation_type CuK\a
_diffrn_radiation_wavelength 1.54178
_diffrn_reflns_av_R_equivalents 0.0783
_diffrn_reflns_av_unetI/netI 0.0446
_diffrn_reflns_Laue_measured_fraction_full 0.998
_diffrn_reflns_Laue_measured_fraction_max 0.995
_diffrn_reflns_limit_h_max 11
_diffrn_reflns_limit_h_min -12
_diffrn_reflns_limit_k_max 26
_diffrn_reflns_limit_k_min -26
_diffrn_reflns_limit_l_max 34
_diffrn_reflns_limit_l_min -34
_diffrn_reflns_number 42785
_diffrn_reflns_point_group_measured_fraction_full 0.998
_diffrn_reflns_point_group_measured_fraction_max 0.995
_diffrn_reflns_theta_full 67.679
_diffrn_reflns_theta_max 70.318
_diffrn_reflns_theta_min 4.052
_diffrn_source_current 1.1
_diffrn_source_power 0.055
_diffrn_source_voltage 50.0
_diffrn_standards_number 0
_exptl_absorpt_coefficient_mu 5.737
_exptl_absorpt_correction_T_max 0.7533
_exptl_absorpt_correction_T_min 0.4414
_exptl_absorpt_correction_type multi-scan
_exptl_absorpt_process_details
;
SADABS-2016/2 (Bruker,2016/2) was used for absorption correction.
wR2(int) was 0.1416 before and 0.0893 after correction.
The Ratio of minimum to maximum transmission is 0.5860.
The \l/2 correction factor is Not present.
;
_exptl_crystal_colour brown
_exptl_crystal_density_diffrn 1.256
_exptl_crystal_description plate
_exptl_crystal_F_000 2480
_exptl_crystal_size_max 0.267
_exptl_crystal_size_mid 0.106
_exptl_crystal_size_min 0.065
_refine_diff_density_max 0.502
_refine_diff_density_min -0.629
_refine_diff_density_rms 0.069
_refine_ls_extinction_method none
_refine_ls_goodness_of_fit_ref 1.035
_refine_ls_hydrogen_treatment constr
_refine_ls_matrix_type full
_refine_ls_number_parameters 257
_refine_ls_number_reflns 5935
_refine_ls_number_restraints 12
_refine_ls_restrained_S_all 1.036
_refine_ls_R_factor_all 0.0755
_refine_ls_R_factor_gt 0.0643
_refine_ls_shift/su_max 0.000
_refine_ls_shift/su_mean 0.000
_refine_ls_structure_factor_coef Fsqd
_refine_ls_weighting_details 'w=1/[\s^2^(Fo^2^)+(0.0619P)^2^+27.2534P] where P=(Fo^2^+2Fc^2^)/3'
_refine_ls_weighting_scheme calc
_refine_ls_wR_factor_gt 0.1556
_refine_ls_wR_factor_ref 0.1630
_reflns_Friedel_coverage 0.000
_reflns_number_gt 5058
_reflns_number_total 5935
_reflns_threshold_expression 'I > 2\s(I)'
_cod_data_source_file d4dt02395a2.cif
_cod_data_source_block q22063ja_0m
_cod_depositor_comments 'Adding full bibliography for 7717184--7717191.cif.'
_cod_database_code 7717189
_shelx_shelxl_version_number 2018/3
_shelx_space_group_comment
;
The symmetry employed for this shelxl refinement is uniquely defined
by the following loop, which should always be used as a source of
symmetry information in preference to the above space-group names.
They are only intended as comments.
;
_shelx_estimated_absorpt_t_max 0.707
_shelx_estimated_absorpt_t_min 0.310
_olex2_refinement_description
;
1. Fixed Uiso
 At 1.2 times of:
  All C(H) groups, All C(H,H) groups
 At 1.5 times of:
  All C(H,H,H) groups
2. Uiso/Uaniso restraints and constraints
C12 \\sim C13 \\sim C12 \\sim C9: within 2A with sigma of 0.005 and sigma for
terminal atoms of 0.01 within 2A
3.a Secondary CH2 refined with riding coordinates:
 C12(H12A,H12B)
3.b Aromatic/amide H refined with riding coordinates:
 C2(H2), C7(H7), C8(H8), C10(H10), C11(H11), C14(H14), C15(H15), C17(H17),
 C18(H18), C20(H20)
3.c Idealised Me refined as rotating group:
 C4(H4A,H4B,H4C), C5(H5A,H5B,H5C), C22(H22A,H22B,H22C), C23(H23A,H23B,H23C)
;
_smtbx_masks_special_details
;
A solvent mask was calculated and 620 electrons were 
found in a volume of 2600\%A^3^ in 1 void per unit cell. 
This is consistent with the presence of 
3[C7H8] per Formula Unit 
which account for 600 electrons 
per unit cell.
;
_smtbx_masks_void_probe_radius 1.2
_smtbx_masks_void_truncation_radius 1.2
_olex2_submission_special_instructions 'No special instructions were received'

loop_
_space_group_symop_operation_xyz
'x, y, z'
'-x, y, -z+1/2'
'x+1/2, y+1/2, z'
'-x+1/2, y+1/2, -z+1/2'
'-x, -y, -z'
'x, -y, z-1/2'
'-x+1/2, -y+1/2, -z'
'x+1/2, -y+1/2, z-1/2'

loop_
_atom_site_label
_atom_site_type_symbol
_atom_site_fract_x
_atom_site_fract_y
_atom_site_fract_z
_atom_site_U_iso_or_equiv
_atom_site_adp_type
_atom_site_occupancy
_atom_site_site_symmetry_order
_atom_site_calc_flag
_atom_site_refinement_flags_posn
_atom_site_refinement_flags_adp
_atom_site_refinement_flags_occupancy
_atom_site_disorder_assembly
_atom_site_disorder_group
Co1 Co 0.39997(6) 0.37076(3) 0.04472(2) 0.03246(18) Uani 1 1 d . . . . .
S1 S 0.22635(10) 0.42439(4) 0.01336(3) 0.0417(2) Uani 1 1 d . . . . .
S2 S 0.46227(11) 0.32390(4) 0.50527(3) 0.0418(2) Uani 1 1 d . . . . .
N1 N 0.4847(3) 0.43618(14) 0.08330(9) 0.0326(6) Uani 1 1 d . . . . .
N2 N 0.6495(3) 0.29887(14) 0.41716(9) 0.0333(7) Uani 1 1 d . . . . .
C1 C 0.2732(4) 0.50001(17) 0.01895(13) 0.0386(8) Uani 1 1 d . . . . .
C2 C 0.3780(4) 0.52313(18) 0.04453(13) 0.0417(9) Uani 1 1 d . . . . .
H2 H 0.389713 0.566039 0.040773 0.050 Uiso 1 1 calc R U . . .
C3 C 0.4744(4) 0.49561(17) 0.07608(13) 0.0382(8) Uani 1 1 d . . . . .
C4 C 0.1850(5) 0.54342(19) -0.00822(17) 0.0534(11) Uani 1 1 d . . . . .
H4A H 0.184039 0.532052 -0.041365 0.080 Uiso 1 1 calc R U . . .
H4B H 0.219479 0.585251 -0.004582 0.080 Uiso 1 1 calc R U . . .
H4C H 0.093847 0.541376 0.003494 0.080 Uiso 1 1 calc R U . . .
C5 C 0.5651(5) 0.5413(2) 0.10075(17) 0.0561(12) Uani 1 1 d . . . . .
H5A H 0.515534 0.562211 0.125197 0.084 Uiso 1 1 calc R U . . .
H5B H 0.596333 0.571495 0.078153 0.084 Uiso 1 1 calc R U . . .
H5C H 0.642115 0.519832 0.114910 0.084 Uiso 1 1 calc R U . . .
C6 C 0.5706(4) 0.41510(18) 0.12077(12) 0.0353(8) Uani 1 1 d . . . . .
C7 C 0.6751(4) 0.3759(2) 0.11277(12) 0.0429(9) Uani 1 1 d . . . . .
H7 H 0.691211 0.362627 0.081788 0.051 Uiso 1 1 calc R U . . .
C8 C 0.7567(4) 0.3555(2) 0.14899(13) 0.0505(11) Uani 1 1 d . . . . .
H8 H 0.829246 0.328935 0.142511 0.061 Uiso 1 1 calc R U . . .
C9 C 0.7350(4) 0.3729(3) 0.19464(13) 0.0553(11) Uani 1 1 d . U . . .
C10 C 0.6257(4) 0.4108(3) 0.20295(13) 0.0539(12) Uani 1 1 d . . . . .
H10 H 0.607968 0.422727 0.234107 0.065 Uiso 1 1 calc R U . . .
C11 C 0.5428(4) 0.4313(2) 0.16699(12) 0.0449(10) Uani 1 1 d . . . . .
H11 H 0.467521 0.456154 0.173449 0.054 Uiso 1 1 calc R U . . .
C12 C 0.8342(5) 0.3573(3) 0.23353(14) 0.0662(12) Uani 1 1 d . U . . .
H12A H 0.897696 0.391942 0.236927 0.079 Uiso 1 1 calc R U . . .
H12B H 0.886183 0.321169 0.223622 0.079 Uiso 1 1 calc R U . . .
C13 C 0.7788(4) 0.3437(3) 0.28145(13) 0.0605(12) Uani 1 1 d . U . . .
C14 C 0.6721(5) 0.3037(3) 0.28709(14) 0.0604(14) Uani 1 1 d . . . . .
H14 H 0.628193 0.286294 0.260389 0.072 Uiso 1 1 calc R U . . .
C15 C 0.6294(4) 0.2889(2) 0.33156(13) 0.0462(10) Uani 1 1 d . . . . .
H15 H 0.555269 0.262193 0.335152 0.055 Uiso 1 1 calc R U . . .
C16 C 0.6946(4) 0.31313(19) 0.37054(12) 0.0390(9) Uani 1 1 d . . . . .
C17 C 0.7976(4) 0.3545(2) 0.36470(13) 0.0438(9) Uani 1 1 d . . . . .
H17 H 0.840173 0.372890 0.391245 0.053 Uiso 1 1 calc R U . . .
C18 C 0.8385(5) 0.3691(2) 0.32057(14) 0.0559(12) Uani 1 1 d . . . . .
H18 H 0.909705 0.397477 0.317089 0.067 Uiso 1 1 calc R U . . .
C19 C 0.5070(4) 0.24757(17) 0.50312(12) 0.0357(8) Uani 1 1 d . . . . .
C20 C 0.5880(4) 0.22023(17) 0.47259(14) 0.0416(9) Uani 1 1 d . . . . .
H20 H 0.607521 0.178688 0.480034 0.050 Uiso 1 1 calc R U . . .
C21 C 0.6509(4) 0.24136(18) 0.43105(12) 0.0390(9) Uani 1 1 d . . . . .
C22 C 0.4454(5) 0.2092(2) 0.54067(15) 0.0516(11) Uani 1 1 d . . . . .
H22A H 0.473927 0.224845 0.571460 0.077 Uiso 1 1 calc R U . . .
H22B H 0.474553 0.166574 0.537496 0.077 Uiso 1 1 calc R U . . .
H22C H 0.347629 0.211298 0.537501 0.077 Uiso 1 1 calc R U . . .
C23 C 0.7235(5) 0.1925(2) 0.40410(16) 0.0581(12) Uani 1 1 d . . . . .
H23A H 0.658946 0.169629 0.384489 0.087 Uiso 1 1 calc R U . . .
H23B H 0.768553 0.164340 0.426068 0.087 Uiso 1 1 calc R U . . .
H23C H 0.789960 0.211794 0.384272 0.087 Uiso 1 1 calc R U . . .

loop_
_atom_site_aniso_label
_atom_site_aniso_U_11
_atom_site_aniso_U_22
_atom_site_aniso_U_33
_atom_site_aniso_U_23
_atom_site_aniso_U_13
_atom_site_aniso_U_12
Co1 0.0459(4) 0.0290(3) 0.0222(3) -0.0001(2) -0.0040(2) -0.0021(3)
S1 0.0484(6) 0.0332(5) 0.0427(5) 0.0002(4) -0.0130(4) -0.0012(4)
S2 0.0590(6) 0.0307(5) 0.0361(5) 0.0026(4) 0.0085(4) 0.0028(4)
N1 0.0376(16) 0.0348(17) 0.0254(14) 0.0009(12) 0.0020(12) -0.0040(13)
N2 0.0420(17) 0.0360(17) 0.0216(13) -0.0006(12) -0.0072(12) 0.0061(13)
C1 0.042(2) 0.036(2) 0.0373(19) 0.0079(15) 0.0045(16) 0.0048(16)
C2 0.048(2) 0.030(2) 0.047(2) 0.0082(16) 0.0002(18) -0.0021(17)
C3 0.046(2) 0.034(2) 0.0351(18) -0.0041(15) 0.0040(16) -0.0086(16)
C4 0.056(3) 0.034(2) 0.070(3) 0.015(2) -0.007(2) -0.0010(19)
C5 0.068(3) 0.041(2) 0.059(3) -0.006(2) -0.007(2) -0.021(2)
C6 0.0354(19) 0.044(2) 0.0268(17) -0.0009(15) -0.0008(14) -0.0098(16)
C7 0.050(2) 0.057(3) 0.0214(17) -0.0002(16) 0.0003(15) 0.0033(19)
C8 0.041(2) 0.081(3) 0.0295(19) 0.0014(19) -0.0022(16) 0.009(2)
C9 0.0334(19) 0.108(3) 0.0240(17) 0.0040(19) -0.0008(15) -0.001(2)
C10 0.035(2) 0.102(4) 0.0249(18) -0.005(2) -0.0004(15) 0.000(2)
C11 0.041(2) 0.066(3) 0.0280(18) -0.0094(18) -0.0022(15) -0.0043(19)
C12 0.041(2) 0.128(3) 0.0293(18) 0.006(2) -0.0017(16) 0.008(2)
C13 0.035(2) 0.121(4) 0.0251(18) 0.005(2) -0.0022(15) 0.013(2)
C14 0.047(3) 0.108(4) 0.0249(19) -0.014(2) -0.0121(17) 0.006(3)
C15 0.041(2) 0.065(3) 0.0319(19) -0.0022(18) -0.0080(16) 0.0043(19)
C16 0.038(2) 0.054(2) 0.0244(17) -0.0017(16) -0.0033(14) 0.0159(18)
C17 0.040(2) 0.060(3) 0.0315(19) -0.0015(18) -0.0021(16) 0.0046(19)
C18 0.043(2) 0.091(4) 0.034(2) 0.009(2) -0.0005(17) 0.009(2)
C19 0.042(2) 0.035(2) 0.0293(17) 0.0032(14) -0.0139(15) -0.0031(16)
C20 0.055(2) 0.0277(19) 0.042(2) 0.0047(16) -0.0058(18) 0.0027(17)
C21 0.048(2) 0.037(2) 0.0319(18) -0.0025(15) -0.0102(16) 0.0088(17)
C22 0.062(3) 0.044(2) 0.048(2) 0.0132(19) 0.001(2) -0.001(2)
C23 0.079(3) 0.043(2) 0.052(3) -0.006(2) -0.003(2) 0.025(2)

loop_
_atom_type_symbol
_atom_type_description
_atom_type_scat_dispersion_real
_atom_type_scat_dispersion_imag
_atom_type_scat_source
C C 0.0181 0.0091 'International Tables Vol C Tables 4.2.6.8 and 6.1.1.4'
Co Co -2.3653 3.6143 'International Tables Vol C Tables 4.2.6.8 and 6.1.1.4'
H H 0.0000 0.0000 'International Tables Vol C Tables 4.2.6.8 and 6.1.1.4'
N N 0.0311 0.0180 'International Tables Vol C Tables 4.2.6.8 and 6.1.1.4'
S S 0.3331 0.5567 'International Tables Vol C Tables 4.2.6.8 and 6.1.1.4'

loop_
_geom_angle_atom_site_label_1
_geom_angle_atom_site_label_2
_geom_angle_atom_site_label_3
_geom_angle
_geom_angle_site_symmetry_1
_geom_angle_site_symmetry_3
_geom_angle_publ_flag
S2 Co1 S1 117.25(4) 2_655 . ?
N1 Co1 S1 99.27(9) . . ?
N1 Co1 S2 114.88(9) . 2_655 ?
N2 Co1 S1 115.39(10) 2_655 . ?
N2 Co1 S2 98.94(9) 2_655 2_655 ?
N2 Co1 N1 111.91(11) 2_655 . ?
C1 S1 Co1 104.79(14) . . ?
C19 S2 Co1 104.58(14) . 2_655 ?
C3 N1 Co1 126.3(3) . . ?
C3 N1 C6 118.5(3) . . ?
C6 N1 Co1 115.2(2) . . ?
C16 N2 Co1 115.1(2) . 2_655 ?
C21 N2 Co1 126.1(2) . 2_655 ?
C21 N2 C16 118.7(3) . . ?
C2 C1 S1 127.6(3) . . ?
C2 C1 C4 118.7(4) . . ?
C4 C1 S1 113.8(3) . . ?
C1 C2 H2 113.6 . . ?
C1 C2 C3 132.8(4) . . ?
C3 C2 H2 113.6 . . ?
N1 C3 C2 124.0(3) . . ?
N1 C3 C5 122.2(4) . . ?
C2 C3 C5 113.8(4) . . ?
C1 C4 H4A 109.5 . . ?
C1 C4 H4B 109.5 . . ?
C1 C4 H4C 109.5 . . ?
H4A C4 H4B 109.5 . . ?
H4A C4 H4C 109.5 . . ?
H4B C4 H4C 109.5 . . ?
C3 C5 H5A 109.5 . . ?
C3 C5 H5B 109.5 . . ?
C3 C5 H5C 109.5 . . ?
H5A C5 H5B 109.5 . . ?
H5A C5 H5C 109.5 . . ?
H5B C5 H5C 109.5 . . ?
C7 C6 N1 121.2(3) . . ?
C7 C6 C11 118.9(3) . . ?
C11 C6 N1 119.7(3) . . ?
C6 C7 H7 119.5 . . ?
C6 C7 C8 120.9(4) . . ?
C8 C7 H7 119.5 . . ?
C7 C8 H8 119.4 . . ?
C7 C8 C9 121.2(4) . . ?
C9 C8 H8 119.4 . . ?
C8 C9 C10 117.8(4) . . ?
C8 C9 C12 121.2(4) . . ?
C10 C9 C12 120.7(4) . . ?
C9 C10 H10 119.2 . . ?
C11 C10 C9 121.5(4) . . ?
C11 C10 H10 119.2 . . ?
C6 C11 H11 120.3 . . ?
C10 C11 C6 119.5(4) . . ?
C10 C11 H11 120.3 . . ?
C9 C12 H12A 107.9 . . ?
C9 C12 H12B 107.9 . . ?
C9 C12 C13 117.5(4) . . ?
H12A C12 H12B 107.2 . . ?
C13 C12 H12A 107.9 . . ?
C13 C12 H12B 107.9 . . ?
C14 C13 C12 121.7(4) . . ?
C18 C13 C12 119.7(5) . . ?
C18 C13 C14 118.5(4) . . ?
C13 C14 H14 119.8 . . ?
C15 C14 C13 120.4(4) . . ?
C15 C14 H14 119.8 . . ?
C14 C15 H15 120.0 . . ?
C16 C15 C14 120.0(4) . . ?
C16 C15 H15 120.0 . . ?
C15 C16 N2 120.5(4) . . ?
C17 C16 N2 120.0(3) . . ?
C17 C16 C15 119.3(4) . . ?
C16 C17 H17 119.9 . . ?
C18 C17 C16 120.2(4) . . ?
C18 C17 H17 119.9 . . ?
C13 C18 C17 121.5(5) . . ?
C13 C18 H18 119.3 . . ?
C17 C18 H18 119.3 . . ?
C20 C19 S2 127.7(3) . . ?
C20 C19 C22 118.7(4) . . ?
C22 C19 S2 113.5(3) . . ?
C19 C20 H20 113.6 . . ?
C19 C20 C21 132.8(4) . . ?
C21 C20 H20 113.6 . . ?
N2 C21 C20 123.7(3) . . ?
N2 C21 C23 121.3(4) . . ?
C20 C21 C23 115.0(4) . . ?
C19 C22 H22A 109.5 . . ?
C19 C22 H22B 109.5 . . ?
C19 C22 H22C 109.5 . . ?
H22A C22 H22B 109.5 . . ?
H22A C22 H22C 109.5 . . ?
H22B C22 H22C 109.5 . . ?
C21 C23 H23A 109.5 . . ?
C21 C23 H23B 109.5 . . ?
C21 C23 H23C 109.5 . . ?
H23A C23 H23B 109.5 . . ?
H23A C23 H23C 109.5 . . ?
H23B C23 H23C 109.5 . . ?

loop_
_geom_bond_atom_site_label_1
_geom_bond_atom_site_label_2
_geom_bond_distance
_geom_bond_site_symmetry_2
_geom_bond_publ_flag
Co1 S1 2.2593(11) . ?
Co1 S2 2.2560(11) 2_655 ?
Co1 N1 1.981(3) . ?
Co1 N2 1.980(3) 2_655 ?
S1 C1 1.721(4) . ?
S2 C19 1.726(4) . ?
N1 C3 1.317(5) . ?
N1 C6 1.432(5) . ?
N2 C16 1.453(4) . ?
N2 C21 1.316(5) . ?
C1 C2 1.359(6) . ?
C1 C4 1.498(5) . ?
C2 H2 0.9500 . ?
C2 C3 1.435(6) . ?
C3 C5 1.509(5) . ?
C4 H4A 0.9800 . ?
C4 H4B 0.9800 . ?
C4 H4C 0.9800 . ?
C5 H5A 0.9800 . ?
C5 H5B 0.9800 . ?
C5 H5C 0.9800 . ?
C6 C7 1.374(6) . ?
C6 C11 1.403(5) . ?
C7 H7 0.9500 . ?
C7 C8 1.376(5) . ?
C8 H8 0.9500 . ?
C8 C9 1.383(6) . ?
C9 C10 1.395(6) . ?
C9 C12 1.510(6) . ?
C10 H10 0.9500 . ?
C10 C11 1.378(6) . ?
C11 H11 0.9500 . ?
C12 H12A 0.9900 . ?
C12 H12B 0.9900 . ?
C12 C13 1.521(6) . ?
C13 C14 1.391(7) . ?
C13 C18 1.372(6) . ?
C14 H14 0.9500 . ?
C14 C15 1.391(6) . ?
C15 H15 0.9500 . ?
C15 C16 1.382(5) . ?
C16 C17 1.382(6) . ?
C17 H17 0.9500 . ?
C17 C18 1.375(6) . ?
C18 H18 0.9500 . ?
C19 C20 1.346(6) . ?
C19 C22 1.506(5) . ?
C20 H20 0.9500 . ?
C20 C21 1.435(6) . ?
C21 C23 1.512(5) . ?
C22 H22A 0.9800 . ?
C22 H22B 0.9800 . ?
C22 H22C 0.9800 . ?
C23 H23A 0.9800 . ?
C23 H23B 0.9800 . ?
C23 H23C 0.9800 . ?

loop_
_geom_torsion_atom_site_label_1
_geom_torsion_atom_site_label_2
_geom_torsion_atom_site_label_3
_geom_torsion_atom_site_label_4
_geom_torsion
_geom_torsion_site_symmetry_1
_geom_torsion_site_symmetry_2
_geom_torsion_site_symmetry_3
_geom_torsion_site_symmetry_4
_geom_torsion_publ_flag
Co1 S1 C1 C2 -11.7(4) . . . . ?
Co1 S1 C1 C4 168.3(3) . . . . ?
Co1 S2 C19 C20 -10.8(4) 2_655 . . . ?
Co1 S2 C19 C22 169.1(3) 2_655 . . . ?
Co1 N1 C3 C2 13.3(5) . . . . ?
Co1 N1 C3 C5 -166.6(3) . . . . ?
Co1 N1 C6 C7 54.8(4) . . . . ?
Co1 N1 C6 C11 -120.9(3) . . . . ?
Co1 N2 C16 C15 -121.9(3) 2_655 . . . ?
Co1 N2 C16 C17 53.6(4) 2_655 . . . ?
Co1 N2 C21 C20 14.6(5) 2_655 . . . ?
Co1 N2 C21 C23 -163.8(3) 2_655 . . . ?
S1 C1 C2 C3 -4.6(7) . . . . ?
S2 C19 C20 C21 -7.1(7) . . . . ?
N1 C6 C7 C8 -179.6(4) . . . . ?
N1 C6 C11 C10 179.9(4) . . . . ?
N2 C16 C17 C18 -178.6(4) . . . . ?
C1 C2 C3 N1 6.4(7) . . . . ?
C1 C2 C3 C5 -173.7(4) . . . . ?
C3 N1 C6 C7 -121.9(4) . . . . ?
C3 N1 C6 C11 62.5(5) . . . . ?
C4 C1 C2 C3 175.5(4) . . . . ?
C6 N1 C3 C2 -170.5(3) . . . . ?
C6 N1 C3 C5 9.6(5) . . . . ?
C6 C7 C8 C9 1.1(7) . . . . ?
C7 C6 C11 C10 4.2(6) . . . . ?
C7 C8 C9 C10 1.4(7) . . . . ?
C7 C8 C9 C12 -172.0(5) . . . . ?
C8 C9 C10 C11 -1.1(8) . . . . ?
C8 C9 C12 C13 -145.9(5) . . . . ?
C9 C10 C11 C6 -1.7(7) . . . . ?
C9 C12 C13 C14 47.9(8) . . . . ?
C9 C12 C13 C18 -135.0(5) . . . . ?
C10 C9 C12 C13 40.9(8) . . . . ?
C11 C6 C7 C8 -3.9(6) . . . . ?
C12 C9 C10 C11 172.4(5) . . . . ?
C12 C13 C14 C15 175.7(5) . . . . ?
C12 C13 C18 C17 -175.3(5) . . . . ?
C13 C14 C15 C16 -1.3(7) . . . . ?
C14 C13 C18 C17 1.9(7) . . . . ?
C14 C15 C16 N2 179.0(4) . . . . ?
C14 C15 C16 C17 3.5(6) . . . . ?
C15 C16 C17 C18 -3.0(6) . . . . ?
C16 N2 C21 C20 -168.9(3) . . . . ?
C16 N2 C21 C23 12.7(5) . . . . ?
C16 C17 C18 C13 0.3(7) . . . . ?
C18 C13 C14 C15 -1.4(8) . . . . ?
C19 C20 C21 N2 7.7(7) . . . . ?
C19 C20 C21 C23 -173.7(4) . . . . ?
C21 N2 C16 C15 61.2(5) . . . . ?
C21 N2 C16 C17 -123.3(4) . . . . ?
C22 C19 C20 C21 173.0(4) . . . . ?

loop_
_smtbx_masks_void_nr
_smtbx_masks_void_average_x
_smtbx_masks_void_average_y
_smtbx_masks_void_average_z
_smtbx_masks_void_volume
_smtbx_masks_void_count_electrons
_smtbx_masks_void_content
1 -0.065 0.108 0.250 649.9 154.5 '3 toluene'
2 -0.851 -0.108 0.750 649.9 152.7 '3 toluene'
3 -0.315 0.392 0.750 649.9 152.7 '3 toluene'
4 -0.031 0.608 0.250 649.9 154.5 '3 toluene'
